data_8102191
loop_
_publ_author_name
'Jin, Jian-Yu'
'Zhang, Kang'
'Zhang, Li-Xue'
'Zhang, An-Jiang'
'Liu, Yu-Zhen'

_publ_section_title
;
Crystal structure of N,N'-bis(4-methoxy-benzylidene)hydrazine, 
C~16~H~16~N~2~O~2~
;
_journal_issue 4
_journal_name_full 'Zeitschrift f\"ur Kristallographie - New Crystal Structures'
_journal_page_first 391
_journal_page_last 392
_journal_volume 222
_journal_year 2007
_chemical_formula_moiety 'C16 H16 N2 O2'
_chemical_formula_sum 'C16 H16 N2 O2'
_chemical_formula_weight 268.31
_chemical_name_systematic
; 
N,N'-bis-(4-methoxy-benzylidene)-hydrazine
;
_space_group_IT_number 2
_symmetry_cell_setting triclinic
_symmetry_space_group_name_Hall '-P 1'
_symmetry_space_group_name_H-M 'P -1'
_atom_sites_solution_hydrogens geom
_atom_sites_solution_primary direct
_atom_sites_solution_secondary difmap
_audit_creation_method SHELXL-97
_cell_angle_alpha 109.976(6)
_cell_angle_beta 93.920(6)
_cell_angle_gamma 111.081(6)
_cell_formula_units_Z 2
_cell_length_a 8.539(2)
_cell_length_b 9.230(2)
_cell_length_c 10.702(3)
_cell_measurement_reflns_used 1284
_cell_measurement_temperature 298(2)
_cell_measurement_theta_max 24.16
_cell_measurement_theta_min 2.68
_cell_volume 721.9(3)
_computing_cell_refinement 'SAINT (Bruker, 2002)'
_computing_data_collection 'SMART (Bruker, 2002)'
_computing_data_reduction SAINT
_computing_molecular_graphics 'SHELXTL(Bruker, 2002)'
_computing_publication_material SHELXL97
_computing_structure_refinement 'SHELXL97 (Sheldrick, 1997)'
_computing_structure_solution 'SHELXS97 (Sheldrick, 1997)'
_diffrn_ambient_temperature 298(2)
_diffrn_measured_fraction_theta_full 0.985
_diffrn_measured_fraction_theta_max 0.985
_diffrn_measurement_device_type 'Bruker SMART APEX CCD'
_diffrn_measurement_method phi/omega
_diffrn_radiation_monochromator graphite
_diffrn_radiation_source 'fine-focus sealed tube'
_diffrn_radiation_type MoK\a
_diffrn_radiation_wavelength 0.71073
_diffrn_reflns_av_R_equivalents 0.0258
_diffrn_reflns_av_sigmaI/netI 0.0619
_diffrn_reflns_limit_h_max 10
_diffrn_reflns_limit_h_min -8
_diffrn_reflns_limit_k_max 5
_diffrn_reflns_limit_k_min -10
_diffrn_reflns_limit_l_max 12
_diffrn_reflns_limit_l_min -10
_diffrn_reflns_number 3788
_diffrn_reflns_theta_full 25.02
_diffrn_reflns_theta_max 25.02
_diffrn_reflns_theta_min 2.07
_diffrn_standards_number 0
_exptl_absorpt_coefficient_mu 0.083
_exptl_absorpt_correction_T_max 0.9909
_exptl_absorpt_correction_T_min 0.9832
_exptl_absorpt_correction_type multi-scan
_exptl_absorpt_process_details '(SADABS; Bruker, 2002)'
_exptl_crystal_colour colorless
_exptl_crystal_density_diffrn 1.234
_exptl_crystal_density_method 'not measured'
_exptl_crystal_description block
_exptl_crystal_F_000 284
_exptl_crystal_size_max 0.33
_exptl_crystal_size_mid 0.06
_exptl_crystal_size_min 0.05
_refine_diff_density_max 0.168
_refine_diff_density_min -0.168
_refine_diff_density_rms 0.038
_refine_ls_extinction_method none
_refine_ls_goodness_of_fit_ref 1.256
_refine_ls_hydrogen_treatment constr
_refine_ls_matrix_type full
_refine_ls_number_parameters 183
_refine_ls_number_reflns 2499
_refine_ls_number_restraints 0
_refine_ls_restrained_S_all 1.256
_refine_ls_R_factor_all 0.1090
_refine_ls_R_factor_gt 0.0806
_refine_ls_shift/su_max 0.000
_refine_ls_shift/su_mean 0.000
_refine_ls_structure_factor_coef Fsqd
_refine_ls_weighting_details 'calc w=1/[\s^2^(Fo^2^)+(0.0565P)^2^+0.2981P] where P=(Fo^2^+2Fc^2^)/3'
_refine_ls_weighting_scheme calc
_refine_ls_wR_factor_gt 0.1550
_refine_ls_wR_factor_ref 0.1781
_reflns_number_gt 1677
_reflns_number_total 2499
_reflns_threshold_expression I>2sigma(I)
_cod_data_source_file 1267-2115.cff
_cod_data_source_block lx26m
_cod_depositor_comments
;
The following automatic conversions were performed:
'_symmetry_cell_setting' value 'Triclinic' changed to 'triclinic'
according to '/home/saulius/struct/CIF-dictionaries/cif_core.dic'
dictionary named 'cif_core.dic' version 2.4.1 from
2010-06-29.

'_exptl_absorpt_correction_type' value 'Multi-scan' changed
to 'multi-scan' according to
'/home/saulius/struct/CIF-dictionaries/cif_core.dic' dictionary named
'cif_core.dic' version 2.4.1 from 2010-06-29.

Automatic conversion script
Id: cif_fix_enum 1555 2011-01-17 13:19:09Z saulius 
;
_cod_original_cell_volume 721.8(3)
_cod_database_code 8102191

loop_
_symmetry_equiv_pos_as_xyz
'x, y, z'
'-x, -y, -z'

loop_
_atom_site_label
_atom_site_type_symbol
_atom_site_fract_x
_atom_site_fract_y
_atom_site_fract_z
_atom_site_U_iso_or_equiv
_atom_site_adp_type
_atom_site_occupancy
_atom_site_symmetry_multiplicity
_atom_site_Wyckoff_symbol
_atom_site_calc_flag
_atom_site_refinement_flags
_atom_site_disorder_assembly
_atom_site_disorder_group
O1 O 0.4755(4) 0.3463(4) 0.8657(3) 0.0662(10) Uani 1 2 i d . . .
O2 O 1.0374(5) 0.1960(4) 0.1143(3) 0.0741(10) Uani 1 2 i d . . .
N1 N 0.9728(5) 0.0599(4) 0.5424(4) 0.0593(11) Uani 1 2 i d . . .
N2 N 0.5624(5) 0.4669(5) 0.4831(4) 0.0629(11) Uani 1 2 i d . . .
C1 C 0.3060(6) 0.2584(7) 0.8801(6) 0.0843(17) Uani 1 2 i d . . .
H1A H 0.2283 0.2012 0.7926 0.127 Uiso 1 2 i calc R . .
H1B H 0.2691 0.3376 0.9404 0.127 Uiso 1 2 i calc R . .
H1C H 0.3069 0.1773 0.9170 0.127 Uiso 1 2 i calc R . .
C2 C 0.5525(5) 0.2503(6) 0.7896(4) 0.0522(12) Uani 1 2 i d . . .
C3 C 0.4804(6) 0.0786(6) 0.7273(5) 0.0611(13) Uani 1 2 i d . . .
H3 H 0.3714 0.0172 0.7360 0.073 Uiso 1 2 i calc R . .
C4 C 0.5696(6) -0.0042(6) 0.6511(5) 0.0618(13) Uani 1 2 i d . . .
H4 H 0.5189 -0.1212 0.6071 0.074 Uiso 1 2 i calc R . .
C5 C 0.7328(5) 0.0844(5) 0.6393(4) 0.0494(11) Uani 1 2 i d . . .
C6 C 0.8053(6) 0.2594(5) 0.7033(5) 0.0550(12) Uani 1 2 i d . . .
H6 H 0.9147 0.3211 0.6954 0.066 Uiso 1 2 i calc R . .
C7 C 0.7167(6) 0.3408(5) 0.7776(5) 0.0581(13) Uani 1 2 i d . . .
H7 H 0.7664 0.4580 0.8208 0.070 Uiso 1 2 i calc R . .
C8 C 0.8208(6) -0.0081(6) 0.5555(5) 0.0571(12) Uani 1 2 i d . . .
H8 H 0.7613 -0.1243 0.5088 0.069 Uiso 1 2 i calc R . .
C9 C 1.1426(6) 0.1442(7) 0.1822(5) 0.0831(17) Uani 1 2 i d . . .
H9A H 1.2185 0.2388 0.2622 0.125 Uiso 1 2 i calc R . .
H9B H 1.2091 0.1022 0.1224 0.125 Uiso 1 2 i calc R . .
H9C H 1.0713 0.0567 0.2080 0.125 Uiso 1 2 i calc R . .
C10 C 0.9331(6) 0.2578(6) 0.1834(5) 0.0617(13) Uani 1 2 i d . . .
C11 C 0.9271(6) 0.2857(5) 0.3176(5) 0.0573(12) Uani 1 2 i d . . .
H11 H 0.9980 0.2604 0.3687 0.069 Uiso 1 2 i calc R . .
C12 C 0.8163(6) 0.3509(5) 0.3757(5) 0.0566(12) Uani 1 2 i d . . .
H12 H 0.8132 0.3686 0.4662 0.068 Uiso 1 2 i calc R . .
C13 C 0.7095(6) 0.3910(5) 0.3045(5) 0.0576(12) Uani 1 2 i d . . .
C14 C 0.7159(7) 0.3619(6) 0.1690(5) 0.0727(15) Uani 1 2 i d . . .
H14 H 0.6451 0.3879 0.1183 0.087 Uiso 1 2 i calc R . .
C15 C 0.8253(7) 0.2952(6) 0.1089(5) 0.0742(15) Uani 1 2 i d . . .
H15 H 0.8270 0.2752 0.0178 0.089 Uiso 1 2 i calc R . .
C16 C 0.5888(6) 0.4577(5) 0.3650(5) 0.0603(13) Uani 1 2 i d . . .
H16 H 0.5292 0.4949 0.3160 0.072 Uiso 1 2 i calc R . .

loop_
_atom_site_aniso_label
_atom_site_aniso_U_11
_atom_site_aniso_U_22
_atom_site_aniso_U_33
_atom_site_aniso_U_23
_atom_site_aniso_U_13
_atom_site_aniso_U_12
O1 0.070(2) 0.059(2) 0.072(2) 0.0235(17) 0.0315(18) 0.0277(18)
O2 0.085(2) 0.085(3) 0.062(2) 0.0344(19) 0.018(2) 0.039(2)
N1 0.058(2) 0.052(3) 0.064(3) 0.020(2) 0.012(2) 0.0208(19)
N2 0.060(3) 0.061(3) 0.065(3) 0.028(2) 0.001(2) 0.021(2)
C1 0.073(4) 0.083(4) 0.095(4) 0.028(3) 0.041(3) 0.033(3)
C2 0.053(3) 0.056(3) 0.047(3) 0.024(2) 0.008(2) 0.018(2)
C3 0.047(3) 0.052(3) 0.079(3) 0.029(3) 0.018(3) 0.010(2)
C4 0.062(3) 0.042(3) 0.079(4) 0.024(2) 0.026(3) 0.018(2)
C5 0.053(3) 0.050(3) 0.051(3) 0.026(2) 0.014(2) 0.022(2)
C6 0.052(3) 0.045(3) 0.066(3) 0.027(2) 0.015(2) 0.014(2)
C7 0.062(3) 0.039(3) 0.066(3) 0.018(2) 0.017(3) 0.015(2)
C8 0.052(3) 0.050(3) 0.064(3) 0.025(2) 0.006(2) 0.013(2)
C9 0.069(3) 0.102(5) 0.082(4) 0.038(3) 0.014(3) 0.038(3)
C10 0.062(3) 0.054(3) 0.060(3) 0.023(3) 0.006(3) 0.014(2)
C11 0.048(3) 0.055(3) 0.060(3) 0.025(2) 0.000(2) 0.012(2)
C12 0.056(3) 0.049(3) 0.050(3) 0.020(2) -0.001(2) 0.007(2)
C13 0.052(3) 0.046(3) 0.066(3) 0.028(2) 0.000(3) 0.007(2)
C14 0.079(4) 0.074(4) 0.069(4) 0.038(3) 0.002(3) 0.029(3)
C15 0.088(4) 0.088(4) 0.057(3) 0.039(3) 0.017(3) 0.036(3)
C16 0.056(3) 0.050(3) 0.065(3) 0.027(3) -0.005(3) 0.010(2)

loop_
_atom_type_symbol
_atom_type_description
_atom_type_scat_dispersion_real
_atom_type_scat_dispersion_imag
_atom_type_scat_source
C C 0.0033 0.0016 'International Tables Vol C Tables 4.2.6.8 and 6.1.1.4'
H H 0.0000 0.0000 'International Tables Vol C Tables 4.2.6.8 and 6.1.1.4'
N N 0.0061 0.0033 'International Tables Vol C Tables 4.2.6.8 and 6.1.1.4'
O O 0.0106 0.0060 'International Tables Vol C Tables 4.2.6.8 and 6.1.1.4'

loop_
_geom_angle_atom_site_label_1
_geom_angle_atom_site_label_2
_geom_angle_atom_site_label_3
_geom_angle
_geom_angle_site_symmetry_1
_geom_angle_site_symmetry_3
_geom_angle_publ_flag
C2 O1 C1 117.1(4) . . ?
C10 O2 C9 117.7(4) . . ?
C8 N1 N1 112.1(5) . 2_756 ?
C16 N2 N2 111.2(5) . 2_666 ?
O1 C1 H1A 109.5 . . ?
O1 C1 H1B 109.5 . . ?
H1A C1 H1B 109.5 . . ?
O1 C1 H1C 109.5 . . ?
H1A C1 H1C 109.5 . . ?
H1B C1 H1C 109.5 . . ?
C3 C2 O1 125.1(4) . . ?
C3 C2 C7 119.6(4) . . ?
O1 C2 C7 115.2(4) . . ?
C2 C3 C4 119.9(4) . . ?
C2 C3 H3 120.1 . . ?
C4 C3 H3 120.1 . . ?
C5 C4 C3 120.9(4) . . ?
C5 C4 H4 119.6 . . ?
C3 C4 H4 119.6 . . ?
C4 C5 C6 118.8(4) . . ?
C4 C5 C8 119.0(4) . . ?
C6 C5 C8 122.1(4) . . ?
C7 C6 C5 120.2(4) . . ?
C7 C6 H6 119.9 . . ?
C5 C6 H6 119.9 . . ?
C6 C7 C2 120.6(4) . . ?
C6 C7 H7 119.7 . . ?
C2 C7 H7 119.7 . . ?
N1 C8 C5 124.0(4) . . ?
N1 C8 H8 118.0 . . ?
C5 C8 H8 118.0 . . ?
O2 C9 H9A 109.5 . . ?
O2 C9 H9B 109.5 . . ?
H9A C9 H9B 109.5 . . ?
O2 C9 H9C 109.5 . . ?
H9A C9 H9C 109.5 . . ?
H9B C9 H9C 109.5 . . ?
O2 C10 C11 125.9(5) . . ?
O2 C10 C15 115.0(5) . . ?
C11 C10 C15 119.1(5) . . ?
C12 C11 C10 119.8(4) . . ?
C12 C11 H11 120.1 . . ?
C10 C11 H11 120.1 . . ?
C11 C12 C13 122.2(5) . . ?
C11 C12 H12 118.9 . . ?
C13 C12 H12 118.9 . . ?
C12 C13 C14 117.6(5) . . ?
C12 C13 C16 122.5(5) . . ?
C14 C13 C16 119.9(5) . . ?
C15 C14 C13 120.9(5) . . ?
C15 C14 H14 119.5 . . ?
C13 C14 H14 119.5 . . ?
C14 C15 C10 120.3(5) . . ?
C14 C15 H15 119.8 . . ?
C10 C15 H15 119.8 . . ?
N2 C16 C13 122.4(4) . . ?
N2 C16 H16 118.8 . . ?
C13 C16 H16 118.8 . . ?

loop_
_geom_bond_atom_site_label_1
_geom_bond_atom_site_label_2
_geom_bond_distance
_geom_bond_site_symmetry_2
_geom_bond_publ_flag
O1 C2 1.371(5) . ?
O1 C1 1.431(5) . ?
O2 C10 1.353(5) . ?
O2 C9 1.422(5) . ?
N1 C8 1.264(5) . ?
N1 N1 1.416(6) 2_756 ?
N2 C16 1.279(5) . ?
N2 N2 1.417(7) 2_666 ?
C1 H1A 0.9600 . ?
C1 H1B 0.9600 . ?
C1 H1C 0.9600 . ?
C2 C3 1.362(6) . ?
C2 C7 1.391(6) . ?
C3 C4 1.380(6) . ?
C3 H3 0.9300 . ?
C4 C5 1.379(6) . ?
C4 H4 0.9300 . ?
C5 C6 1.388(6) . ?
C5 C8 1.459(6) . ?
C6 C7 1.361(6) . ?
C6 H6 0.9300 . ?
C7 H7 0.9300 . ?
C8 H8 0.9300 . ?
C9 H9A 0.9600 . ?
C9 H9B 0.9600 . ?
C9 H9C 0.9600 . ?
C10 C11 1.379(6) . ?
C10 C15 1.385(6) . ?
C11 C12 1.370(6) . ?
C11 H11 0.9300 . ?
C12 C13 1.374(6) . ?
C12 H12 0.9300 . ?
C13 C14 1.390(6) . ?
C13 C16 1.461(6) . ?
C14 C15 1.376(6) . ?
C14 H14 0.9300 . ?
C15 H15 0.9300 . ?
C16 H16 0.9300 . ?

loop_
_geom_torsion_atom_site_label_1
_geom_torsion_atom_site_label_2
_geom_torsion_atom_site_label_3
_geom_torsion_atom_site_label_4
_geom_torsion
_geom_torsion_site_symmetry_1
_geom_torsion_site_symmetry_2
_geom_torsion_site_symmetry_3
_geom_torsion_site_symmetry_4
_geom_torsion_publ_flag
C1 O1 C2 C3 -0.1(6) . . . . ?
C1 O1 C2 C7 179.7(4) . . . . ?
O1 C2 C3 C4 178.8(4) . . . . ?
C7 C2 C3 C4 -1.0(7) . . . . ?
C2 C3 C4 C5 1.3(7) . . . . ?
C3 C4 C5 C6 -1.3(7) . . . . ?
C3 C4 C5 C8 -178.8(4) . . . . ?
C4 C5 C6 C7 0.8(7) . . . . ?
C8 C5 C6 C7 178.3(4) . . . . ?
C5 C6 C7 C2 -0.5(7) . . . . ?
C3 C2 C7 C6 0.5(7) . . . . ?
O1 C2 C7 C6 -179.2(4) . . . . ?
N1 N1 C8 C5 178.7(4) 2_756 . . . ?
C4 C5 C8 N1 -176.9(5) . . . . ?
C6 C5 C8 N1 5.6(7) . . . . ?
C9 O2 C10 C11 4.4(7) . . . . ?
C9 O2 C10 C15 -175.8(4) . . . . ?
O2 C10 C11 C12 179.3(4) . . . . ?
C15 C10 C11 C12 -0.5(7) . . . . ?
C10 C11 C12 C13 -0.3(7) . . . . ?
C11 C12 C13 C14 0.5(6) . . . . ?
C11 C12 C13 C16 178.9(4) . . . . ?
C12 C13 C14 C15 0.1(7) . . . . ?
C16 C13 C14 C15 -178.4(4) . . . . ?
C13 C14 C15 C10 -0.8(8) . . . . ?
O2 C10 C15 C14 -178.8(4) . . . . ?
C11 C10 C15 C14 1.0(7) . . . . ?
N2 N2 C16 C13 -178.9(4) 2_666 . . . ?
C12 C13 C16 N2 -7.3(7) . . . . ?
C14 C13 C16 N2 171.0(4) . . . . ?
